data_2223571
loop_
_publ_author_name
'Fun, Hoong-Kun'
'Liew, Wei-Ching'
'Reddy, B. Palakshi'
'Sarveswari, S.'
'Vijayakumar, V.'

_publ_section_title
;
 Diethyl
 2,6-dimethyl-4-<i>p</i>-tolyl-1,4-dihydropyridine-3,5-dicarboxylate
;
_journal_coeditor_code TK2533
_journal_issue 10
_journal_name_full 'Acta Crystallographica Section E'
_journal_page_first o2342
_journal_page_last o2343
_journal_paper_doi 10.1107/S1600536809035077
_journal_volume 65
_journal_year 2009
_chemical_formula_iupac 'C20 H25 N O4'
_chemical_formula_moiety 'C20 H25 N O4'
_chemical_formula_sum 'C20 H25 N O4'
_chemical_formula_weight 343.41
_chemical_name_systematic
;
Diethyl 2,6-dimethyl-4-<i>p</i>-tolyl-1,4-dihydropyridine-3,5-dicarboxylate
;
_space_group_IT_number 14
_symmetry_cell_setting monoclinic
_symmetry_space_group_name_Hall '-P 2ybc'
_symmetry_space_group_name_H-M 'P 1 21/c 1'
_atom_sites_solution_hydrogens geom
_atom_sites_solution_primary direct
_atom_sites_solution_secondary difmap
_audit_creation_method SHELXL-97
_cell_angle_alpha 90
_cell_angle_beta 105.5280(10)
_cell_angle_gamma 90
_cell_formula_units_Z 4
_cell_length_a 10.01750(10)
_cell_length_b 7.42870(10)
_cell_length_c 25.0974(3)
_cell_measurement_reflns_used 3769
_cell_measurement_temperature 100.00(10)
_cell_measurement_theta_max 27.7
_cell_measurement_theta_min 2.9
_cell_volume 1799.50(4)
_computing_cell_refinement 'SAINT (Bruker, 2005)'
_computing_data_collection 'APEX2 (Bruker, 2005)'
_computing_data_reduction 'SAINT (Bruker, 2005)'
_computing_molecular_graphics 'SHELXTL (Sheldrick, 2008)'
_computing_publication_material
;
SHELXTL (Sheldrick, 2008) and PLATON (Spek, 2009)
;
_computing_structure_refinement 'SHELXTL (Sheldrick, 2008)'
_computing_structure_solution 'SHELXTL (Sheldrick, 2008)'
_diffrn_ambient_temperature 100.00(10)
_diffrn_measured_fraction_theta_full 0.998
_diffrn_measured_fraction_theta_max 0.998
_diffrn_measurement_device_type
;
Bruker SMART APEXII CCD area-detector
;
_diffrn_measurement_method '\f and \w'
_diffrn_radiation_monochromator graphite
_diffrn_radiation_source 'fine-focus sealed tube'
_diffrn_radiation_type MoK\a
_diffrn_radiation_wavelength 0.71073
_diffrn_reflns_av_R_equivalents 0.046
_diffrn_reflns_av_sigmaI/netI 0.058
_diffrn_reflns_limit_h_max 14
_diffrn_reflns_limit_h_min -14
_diffrn_reflns_limit_k_max 10
_diffrn_reflns_limit_k_min -10
_diffrn_reflns_limit_l_max 30
_diffrn_reflns_limit_l_min -35
_diffrn_reflns_number 20077
_diffrn_reflns_theta_full 30.1
_diffrn_reflns_theta_max 30.1
_diffrn_reflns_theta_min 2.1
_diffrn_standards_number 0
_exptl_absorpt_coefficient_mu 0.088
_exptl_absorpt_correction_T_max 0.996
_exptl_absorpt_correction_T_min 0.973
_exptl_absorpt_correction_type multi-scan
_exptl_absorpt_process_details '(<i>SADABS</i>; Bruker, 2005)'
_exptl_crystal_colour colourless
_exptl_crystal_density_diffrn 1.268
_exptl_crystal_density_method 'not measured'
_exptl_crystal_description plate
_exptl_crystal_F_000 736
_exptl_crystal_size_max 0.31
_exptl_crystal_size_mid 0.15
_exptl_crystal_size_min 0.05
_refine_diff_density_max 0.33
_refine_diff_density_min -0.26
_refine_ls_extinction_method none
_refine_ls_goodness_of_fit_ref 1.02
_refine_ls_hydrogen_treatment constr
_refine_ls_matrix_type full
_refine_ls_number_parameters 231
_refine_ls_number_reflns 5309
_refine_ls_number_restraints 0
_refine_ls_restrained_S_all 1.02
_refine_ls_R_factor_all 0.097
_refine_ls_R_factor_gt 0.057
_refine_ls_shift/su_max 0.001
_refine_ls_shift/su_mean 0.000
_refine_ls_structure_factor_coef Fsqd
_refine_ls_weighting_details 'calc w=1/[\s^2^(Fo^2^)+(0.0648P)^2^+0.5567P] where P=(Fo^2^+2Fc^2^)/3'
_refine_ls_weighting_scheme calc
_refine_ls_wR_factor_gt 0.129
_refine_ls_wR_factor_ref 0.147
_reflns_number_gt 3542
_reflns_number_total 5309
_reflns_threshold_expression I>2\s(I)
_cod_data_source_file tk2533.cif
_cod_data_source_block I
_cod_depositor_comments
;
The following automatic conversions were performed:
'_symmetry_cell_setting' value 'Monoclinic' changed to 'monoclinic'
according to '/home/saulius/struct/CIF-dictionaries/cif_core.dic'
dictionary named 'cif_core.dic' version 2.4.1 from 2010-06-29.

Automatic conversion script
Id: cif_fix_enum 1527 2010-12-29 10:47:43Z saulius 

The following automatic conversions were performed:

'_symmetry_cell_setting' value 'Monoclinic' changed to 'monoclinic'
according to /home/saulius/struct/CIF-dictionaries/cif_core.dic
dictionary named 'cif_core.dic' version 2.4.1 from 2010-06-29.

Automatic conversion script
Id: cif_fix_values 1715 2011-07-08 13:25:40Z adriana 
;
_cod_original_sg_symbol_H-M 'P 21/c'
_cod_database_code 2223571
_cod_database_fobs_code 2223571

loop_
_symmetry_equiv_pos_as_xyz
'x, y, z'
'-x, y+1/2, -z+1/2'
'-x, -y, -z'
'x, -y-1/2, z-1/2'

loop_
_atom_site_type_symbol
_atom_site_label
_atom_site_fract_x
_atom_site_fract_y
_atom_site_fract_z
_atom_site_U_iso_or_equiv
_atom_site_adp_type
_atom_site_calc_flag
_atom_site_refinement_flags
_atom_site_occupancy
_atom_site_disorder_assembly
_atom_site_disorder_group
O O1 0.22376(12) 0.93012(15) 0.99648(5) 0.0209(3) Uani d . 1 . .
O O2 0.11576(12) 0.74263(15) 1.04170(5) 0.0193(3) Uani d . 1 . .
O O3 0.51279(12) 0.43230(17) 0.85637(5) 0.0263(3) Uani d . 1 . .
O O4 0.43953(12) 0.71714(16) 0.86114(5) 0.0226(3) Uani d . 1 . .
N N1 0.28643(14) 0.30918(19) 0.97456(6) 0.0185(3) Uani d . 1 . .
H H1 0.2800 0.2043 0.9858 0.022 Uiso d R 1 . .
C C1 0.12624(18) 0.8380(2) 0.84689(7) 0.0239(4) Uani d . 1 . .
H H1A 0.1920 0.9293 0.8559 0.029 Uiso calc R 1 . .
C C2 0.01109(18) 0.8600(3) 0.80172(7) 0.0257(4) Uani d . 1 . .
H H2A 0.0013 0.9654 0.7810 0.031 Uiso calc R 1 . .
C C3 -0.08953(17) 0.7263(3) 0.78718(7) 0.0229(4) Uani d . 1 . .
C C4 -0.07301(18) 0.5727(2) 0.81972(7) 0.0245(4) Uani d . 1 . .
H H4A -0.1401 0.4829 0.8115 0.029 Uiso calc R 1 . .
C C5 0.04298(17) 0.5511(2) 0.86473(7) 0.0216(4) Uani d . 1 . .
H H5A 0.0523 0.4465 0.8858 0.026 Uiso calc R 1 . .
C C6 0.14465(16) 0.6828(2) 0.87865(6) 0.0161(3) Uani d . 1 . .
C C7 0.27351(16) 0.6541(2) 0.92694(6) 0.0155(3) Uani d . 1 . .
H H7A 0.3279 0.7655 0.9321 0.019 Uiso calc R 1 . .
C C8 0.23295(15) 0.6169(2) 0.98026(6) 0.0147(3) Uani d . 1 . .
C C9 0.23531(15) 0.4472(2) 1.00053(6) 0.0162(3) Uani d . 1 . .
C C10 0.36055(16) 0.3373(2) 0.93593(7) 0.0172(3) Uani d . 1 . .
C C11 0.36349(15) 0.5037(2) 0.91449(7) 0.0164(3) Uani d . 1 . .
C C12 -0.21263(19) 0.7489(3) 0.73743(8) 0.0305(4) Uani d . 1 . .
H H12A -0.2578 0.6349 0.7279 0.046 Uiso calc R 1 . .
H H12B -0.1818 0.7931 0.7068 0.046 Uiso calc R 1 . .
H H12C -0.2765 0.8332 0.7460 0.046 Uiso calc R 1 . .
C C13 0.19301(15) 0.7769(2) 1.00645(6) 0.0159(3) Uani d . 1 . .
C C14 0.08916(17) 0.8938(2) 1.07421(7) 0.0209(4) Uani d . 1 . .
H H14A 0.0075 0.8693 1.0868 0.025 Uiso calc R 1 . .
H H14B 0.0716 1.0012 1.0514 0.025 Uiso calc R 1 . .
C C15 0.2111(2) 0.9245(3) 1.12300(8) 0.0320(5) Uani d . 1 . .
H H15A 0.1911 1.0216 1.1449 0.048 Uiso calc R 1 . .
H H15B 0.2907 0.9545 1.1104 0.048 Uiso calc R 1 . .
H H15C 0.2296 0.8170 1.1450 0.048 Uiso calc R 1 . .
C C16 0.44652(16) 0.5398(2) 0.87521(7) 0.0190(3) Uani d . 1 . .
C C17 0.50195(18) 0.7686(3) 0.81750(7) 0.0264(4) Uani d . 1 . .
H H17A 0.5882 0.7034 0.8220 0.032 Uiso calc R 1 . .
H H17B 0.5231 0.8962 0.8204 0.032 Uiso calc R 1 . .
C C18 0.4070(2) 0.7290(3) 0.76142(8) 0.0313(4) Uani d . 1 . .
H H18A 0.4428 0.7840 0.7335 0.047 Uiso calc R 1 . .
H H18B 0.3165 0.7766 0.7592 0.047 Uiso calc R 1 . .
H H18C 0.4008 0.6012 0.7557 0.047 Uiso calc R 1 . .
C C19 0.19215(18) 0.3867(2) 1.05056(7) 0.0200(3) Uani d . 1 . .
H H19A 0.2343 0.4630 1.0814 0.030 Uiso calc R 1 . .
H H19B 0.2214 0.2646 1.0592 0.030 Uiso calc R 1 . .
H H19C 0.0932 0.3939 1.0431 0.030 Uiso calc R 1 . .
C C20 0.43324(17) 0.1719(2) 0.92385(7) 0.0226(4) Uani d . 1 . .
H H20A 0.4138 0.1559 0.8846 0.034 Uiso calc R 1 . .
H H20B 0.4011 0.0688 0.9399 0.034 Uiso calc R 1 . .
H H20C 0.5313 0.1852 0.9394 0.034 Uiso calc R 1 . .

loop_
_atom_site_aniso_label
_atom_site_aniso_U_11
_atom_site_aniso_U_22
_atom_site_aniso_U_33
_atom_site_aniso_U_12
_atom_site_aniso_U_13
_atom_site_aniso_U_23
O1 0.0275(6) 0.0144(6) 0.0225(6) 0.0008(5) 0.0094(5) 0.0009(5)
O2 0.0255(6) 0.0153(6) 0.0205(6) -0.0024(5) 0.0120(5) -0.0047(5)
O3 0.0255(6) 0.0317(8) 0.0250(7) 0.0015(5) 0.0126(5) -0.0034(6)
O4 0.0257(6) 0.0240(7) 0.0217(6) -0.0031(5) 0.0124(5) 0.0043(5)
N1 0.0245(7) 0.0110(7) 0.0214(7) -0.0001(5) 0.0086(6) 0.0007(6)
C1 0.0240(8) 0.0217(9) 0.0259(9) -0.0020(7) 0.0066(7) 0.0049(8)
C2 0.0272(9) 0.0271(10) 0.0233(9) 0.0056(7) 0.0076(7) 0.0110(8)
C3 0.0217(8) 0.0322(10) 0.0157(8) 0.0069(7) 0.0063(6) -0.0008(7)
C4 0.0245(8) 0.0242(10) 0.0229(9) -0.0027(7) 0.0031(7) -0.0037(8)
C5 0.0267(8) 0.0185(9) 0.0184(8) -0.0019(7) 0.0038(7) 0.0026(7)
C6 0.0184(7) 0.0171(8) 0.0146(7) 0.0022(6) 0.0076(6) -0.0006(6)
C7 0.0180(7) 0.0132(8) 0.0159(7) -0.0017(6) 0.0057(6) 0.0001(6)
C8 0.0164(7) 0.0147(8) 0.0127(7) -0.0010(6) 0.0034(6) -0.0010(6)
C9 0.0167(7) 0.0165(8) 0.0147(7) -0.0021(6) 0.0033(6) -0.0011(6)
C10 0.0170(7) 0.0171(8) 0.0172(8) -0.0016(6) 0.0042(6) -0.0040(7)
C11 0.0164(7) 0.0168(8) 0.0163(8) -0.0005(6) 0.0047(6) -0.0031(6)
C12 0.0288(9) 0.0388(12) 0.0212(9) 0.0094(8) 0.0023(7) 0.0010(8)
C13 0.0148(7) 0.0181(8) 0.0134(7) -0.0008(6) 0.0015(6) 0.0011(6)
C14 0.0245(8) 0.0176(9) 0.0239(9) 0.0005(7) 0.0122(7) -0.0041(7)
C15 0.0378(11) 0.0348(12) 0.0213(9) 0.0069(9) 0.0042(8) -0.0089(8)
C16 0.0156(7) 0.0243(9) 0.0158(8) -0.0028(6) 0.0022(6) -0.0029(7)
C17 0.0266(9) 0.0334(11) 0.0219(9) -0.0067(8) 0.0114(7) 0.0030(8)
C18 0.0316(10) 0.0387(12) 0.0233(10) -0.0062(8) 0.0071(8) 0.0032(8)
C19 0.0271(8) 0.0146(8) 0.0195(8) -0.0006(7) 0.0086(7) 0.0015(7)
C20 0.0218(8) 0.0193(9) 0.0275(9) 0.0026(7) 0.0079(7) -0.0015(7)

loop_
_atom_type_symbol
_atom_type_description
_atom_type_scat_dispersion_real
_atom_type_scat_dispersion_imag
_atom_type_scat_source
C C 0.0033 0.0016 'International Tables Vol C Tables 4.2.6.8 and 6.1.1.4'
H H 0.0000 0.0000 'International Tables Vol C Tables 4.2.6.8 and 6.1.1.4'
N N 0.0061 0.0033 'International Tables Vol C Tables 4.2.6.8 and 6.1.1.4'
O O 0.0106 0.0060 'International Tables Vol C Tables 4.2.6.8 and 6.1.1.4'

loop_
_geom_angle_atom_site_label_1
_geom_angle_atom_site_label_2
_geom_angle_atom_site_label_3
_geom_angle_site_symmetry_1
_geom_angle_site_symmetry_3
_geom_angle
_geom_angle_publ_flag
C13 O2 C14 . . 116.54(13) ?
C16 O4 C17 . . 116.64(14) ?
C9 N1 C10 . . 123.54(14) ?
C9 N1 H1 . . 117.3 ?
C10 N1 H1 . . 118.7 ?
C6 C1 C2 . . 121.28(17) ?
C6 C1 H1A . . 119.4 ?
C2 C1 H1A . . 119.4 ?
C3 C2 C1 . . 120.86(16) ?
C3 C2 H2A . . 119.6 ?
C1 C2 H2A . . 119.6 ?
C4 C3 C2 . . 117.94(16) ?
C4 C3 C12 . . 121.34(17) ?
C2 C3 C12 . . 120.72(17) ?
C3 C4 C5 . . 120.87(16) ?
C3 C4 H4A . . 119.6 ?
C5 C4 H4A . . 119.6 ?
C6 C5 C4 . . 121.24(16) ?
C6 C5 H5A . . 119.4 ?
C4 C5 H5A . . 119.4 ?
C1 C6 C5 . . 117.77(15) ?
C1 C6 C7 . . 121.68(15) ?
C5 C6 C7 . . 120.54(14) ?
C11 C7 C8 . . 111.04(13) ?
C11 C7 C6 . . 111.12(13) ?
C8 C7 C6 . . 110.72(12) ?
C11 C7 H7A . . 107.9 ?
C8 C7 H7A . . 107.9 ?
C6 C7 H7A . . 107.9 ?
C9 C8 C13 . . 124.37(14) ?
C9 C8 C7 . . 121.06(14) ?
C13 C8 C7 . . 114.56(14) ?
C8 C9 N1 . . 118.86(15) ?
C8 C9 C19 . . 127.69(15) ?
N1 C9 C19 . . 113.42(14) ?
C11 C10 N1 . . 119.30(14) ?
C11 C10 C20 . . 127.24(15) ?
N1 C10 C20 . . 113.44(14) ?
C10 C11 C16 . . 120.59(15) ?
C10 C11 C7 . . 120.89(14) ?
C16 C11 C7 . . 118.37(14) ?
C3 C12 H12A . . 109.5 ?
C3 C12 H12B . . 109.5 ?
H12A C12 H12B . . 109.5 ?
C3 C12 H12C . . 109.5 ?
H12A C12 H12C . . 109.5 ?
H12B C12 H12C . . 109.5 ?
O1 C13 O2 . . 122.08(15) ?
O1 C13 C8 . . 123.33(15) ?
O2 C13 C8 . . 114.57(14) ?
O2 C14 C15 . . 110.15(14) ?
O2 C14 H14A . . 109.6 ?
C15 C14 H14A . . 109.6 ?
O2 C14 H14B . . 109.6 ?
C15 C14 H14B . . 109.6 ?
H14A C14 H14B . . 108.1 ?
C14 C15 H15A . . 109.5 ?
C14 C15 H15B . . 109.5 ?
H15A C15 H15B . . 109.5 ?
C14 C15 H15C . . 109.5 ?
H15A C15 H15C . . 109.5 ?
H15B C15 H15C . . 109.5 ?
O3 C16 O4 . . 122.14(15) ?
O3 C16 C11 . . 127.33(16) ?
O4 C16 C11 . . 110.53(14) ?
O4 C17 C18 . . 111.28(14) ?
O4 C17 H17A . . 109.4 ?
C18 C17 H17A . . 109.4 ?
O4 C17 H17B . . 109.4 ?
C18 C17 H17B . . 109.4 ?
H17A C17 H17B . . 108.0 ?
C17 C18 H18A . . 109.5 ?
C17 C18 H18B . . 109.5 ?
H18A C18 H18B . . 109.5 ?
C17 C18 H18C . . 109.5 ?
H18A C18 H18C . . 109.5 ?
H18B C18 H18C . . 109.5 ?
C9 C19 H19A . . 109.5 ?
C9 C19 H19B . . 109.5 ?
H19A C19 H19B . . 109.5 ?
C9 C19 H19C . . 109.5 ?
H19A C19 H19C . . 109.5 ?
H19B C19 H19C . . 109.5 ?
C10 C20 H20A . . 109.5 ?
C10 C20 H20B . . 109.5 ?
H20A C20 H20B . . 109.5 ?
C10 C20 H20C . . 109.5 ?
H20A C20 H20C . . 109.5 ?
H20B C20 H20C . . 109.5 ?

loop_
_geom_bond_atom_site_label_1
_geom_bond_atom_site_label_2
_geom_bond_site_symmetry_2
_geom_bond_distance
_geom_bond_publ_flag
O1 C13 . 1.223(2) ?
O2 C13 . 1.3463(19) ?
O2 C14 . 1.454(2) ?
O3 C16 . 1.213(2) ?
O4 C16 . 1.361(2) ?
O4 C17 . 1.450(2) ?
N1 C9 . 1.385(2) ?
N1 C10 . 1.386(2) ?
N1 H1 . 0.8370 ?
C1 C6 . 1.386(2) ?
C1 C2 . 1.394(2) ?
C1 H1A . 0.9300 ?
C2 C3 . 1.392(3) ?
C2 H2A . 0.9300 ?
C3 C4 . 1.387(3) ?
C3 C12 . 1.511(2) ?
C4 C5 . 1.396(2) ?
C4 H4A . 0.9300 ?
C5 C6 . 1.387(2) ?
C5 H5A . 0.9300 ?
C6 C7 . 1.531(2) ?
C7 C11 . 1.520(2) ?
C7 C8 . 1.524(2) ?
C7 H7A . 0.9800 ?
C8 C9 . 1.357(2) ?
C8 C13 . 1.465(2) ?
C9 C19 . 1.502(2) ?
C10 C11 . 1.351(2) ?
C10 C20 . 1.500(2) ?
C11 C16 . 1.475(2) ?
C12 H12A . 0.9600 ?
C12 H12B . 0.9600 ?
C12 H12C . 0.9600 ?
C14 C15 . 1.498(2) ?
C14 H14A . 0.9700 ?
C14 H14B . 0.9700 ?
C15 H15A . 0.9600 ?
C15 H15B . 0.9600 ?
C15 H15C . 0.9600 ?
C17 C18 . 1.502(2) ?
C17 H17A . 0.9700 ?
C17 H17B . 0.9700 ?
C18 H18A . 0.9600 ?
C18 H18B . 0.9600 ?
C18 H18C . 0.9600 ?
C19 H19A . 0.9600 ?
C19 H19B . 0.9600 ?
C19 H19C . 0.9600 ?
C20 H20A . 0.9600 ?
C20 H20B . 0.9600 ?
C20 H20C . 0.9600 ?

loop_
_geom_hbond_atom_site_label_D
_geom_hbond_atom_site_label_H
_geom_hbond_atom_site_label_A
_geom_hbond_site_symmetry_A
_geom_hbond_distance_DH
_geom_hbond_distance_HA
_geom_hbond_distance_DA
_geom_hbond_angle_DHA
_geom_hbond_publ_flag
N1 H1 O1 1_545 0.84 2.15 2.9684(18) 166 yes

loop_
_geom_torsion_atom_site_label_1
_geom_torsion_atom_site_label_2
_geom_torsion_atom_site_label_3
_geom_torsion_atom_site_label_4
_geom_torsion_site_symmetry_1
_geom_torsion_site_symmetry_2
_geom_torsion_site_symmetry_3
_geom_torsion_site_symmetry_4
_geom_torsion
_geom_torsion_publ_flag
C6 C1 C2 C3 . . . . 0.2(3) ?
C1 C2 C3 C4 . . . . 1.4(3) ?
C1 C2 C3 C12 . . . . -178.65(17) ?
C2 C3 C4 C5 . . . . -1.7(3) ?
C12 C3 C4 C5 . . . . 178.29(16) ?
C3 C4 C5 C6 . . . . 0.6(3) ?
C2 C1 C6 C5 . . . . -1.4(3) ?
C2 C1 C6 C7 . . . . 177.57(15) ?
C4 C5 C6 C1 . . . . 1.0(2) ?
C4 C5 C6 C7 . . . . -177.94(15) ?
C1 C6 C7 C11 . . . . -112.17(17) ?
C5 C6 C7 C11 . . . . 66.73(19) ?
C1 C6 C7 C8 . . . . 123.94(17) ?
C5 C6 C7 C8 . . . . -57.15(19) ?
C11 C7 C8 C9 . . . . -21.7(2) ?
C6 C7 C8 C9 . . . . 102.23(17) ?
C11 C7 C8 C13 . . . . 158.16(13) ?
C6 C7 C8 C13 . . . . -77.91(16) ?
C13 C8 C9 N1 . . . . -174.47(14) ?
C7 C8 C9 N1 . . . . 5.4(2) ?
C13 C8 C9 C19 . . . . 3.4(3) ?
C7 C8 C9 C19 . . . . -176.74(15) ?
C10 N1 C9 C8 . . . . 13.3(2) ?
C10 N1 C9 C19 . . . . -164.90(14) ?
C9 N1 C10 C11 . . . . -12.4(2) ?
C9 N1 C10 C20 . . . . 166.21(14) ?
N1 C10 C11 C16 . . . . 177.23(14) ?
C20 C10 C11 C16 . . . . -1.1(2) ?
N1 C10 C11 C7 . . . . -7.3(2) ?
C20 C10 C11 C7 . . . . 174.40(15) ?
C8 C7 C11 C10 . . . . 22.6(2) ?
C6 C7 C11 C10 . . . . -101.07(17) ?
C8 C7 C11 C16 . . . . -161.75(13) ?
C6 C7 C11 C16 . . . . 74.54(17) ?
C14 O2 C13 O1 . . . . -9.6(2) ?
C14 O2 C13 C8 . . . . 172.05(13) ?
C9 C8 C13 O1 . . . . 160.80(15) ?
C7 C8 C13 O1 . . . . -19.1(2) ?
C9 C8 C13 O2 . . . . -20.9(2) ?
C7 C8 C13 O2 . . . . 159.24(13) ?
C13 O2 C14 C15 . . . . -80.96(18) ?
C17 O4 C16 O3 . . . . 7.0(2) ?
C17 O4 C16 C11 . . . . -172.52(13) ?
C10 C11 C16 O3 . . . . 3.5(3) ?
C7 C11 C16 O3 . . . . -172.17(15) ?
C10 C11 C16 O4 . . . . -177.07(14) ?
C7 C11 C16 O4 . . . . 7.31(19) ?
C16 O4 C17 C18 . . . . 80.78(19) ?

loop_
_cod_related_entry_id
_cod_related_entry_database
_cod_related_entry_code
1 ChemSpider 333870
